data_4112664
loop_
_publ_author_name
'Takeshi Motoyama'
'Yuichi Shimazaki'
'Tatsuo Yajima'
'Yasuo Nakabayashi'
'Yoshinori Naruta'
'Osamu Yamauchi'

_publ_contact_author_email ' osamuy@ipcku.kansai-u.ac.jp '
_publ_contact_author_fax ' +81-6-6330-3770 '
_publ_contact_author_name ' Osamu Yamauchi '
_publ_contact_author_phone ' +81-6-6368-0844 '
_publ_section_title
;
 Reactivity of the Indole Ring in Palladium(II) Complexes of 2N1O-Donor
 Ligands: Cyclopalladation and \p-Cation Radical Formation
;
_journal_name_full 'Journal of the American Chemical Society'
_journal_page_first 7378
_journal_page_last 7385
_journal_paper_doi 10.1021/ja031587v
_journal_volume 126
_journal_year 2004
_chemical_formula_moiety 'C32 H31 Cl N3 O Pd '
_chemical_formula_sum 'C32 H31 Cl N3 O Pd'
_chemical_formula_weight 615.47
_space_group_IT_number 14
_symmetry_cell_setting monoclinic
_symmetry_Int_Tables_number 14
_symmetry_space_group_name_Hall '-P 2yn'
_symmetry_space_group_name_H-M 'P 1 21/n 1'
_cell_angle_alpha 90
_cell_angle_beta 96.9551(9)
_cell_angle_gamma 90
_cell_formula_units_Z 4
_cell_length_a 11.777(2)
_cell_length_b 8.450(2)
_cell_length_c 30.106(6)
_cell_measurement_reflns_used 8416
_cell_measurement_temperature 123.2
_cell_measurement_theta_max 27.5
_cell_measurement_theta_min 3.0
_cell_volume 2974.0(10)
_computing_cell_refinement CRYSTALCLEAR
_computing_data_collection CRYSTALCLEAR
_computing_data_reduction 'teXsan Ver. 1.11'
_computing_publication_material 'teXsan Ver. 1.11'
_computing_structure_refinement 'teXsan Ver. 1.10'
_computing_structure_solution SIR92
_diffrn_detector_area_resol_mean 28.57
_diffrn_measured_fraction_theta_full 0.9643
_diffrn_measured_fraction_theta_max 0.9643
_diffrn_measurement_device_type 'Rigaku/MSC Mercury CCD'
_diffrn_measurement_method \w
_diffrn_radiation_type 'Mo K\a'
_diffrn_radiation_wavelength 0.7107
_diffrn_reflns_av_R_equivalents 0.033
_diffrn_reflns_limit_h_max 15
_diffrn_reflns_limit_h_min -15
_diffrn_reflns_limit_k_max 10
_diffrn_reflns_limit_k_min -10
_diffrn_reflns_limit_l_max 38
_diffrn_reflns_limit_l_min -34
_diffrn_reflns_number 23270
_diffrn_reflns_theta_full 27.49
_diffrn_reflns_theta_max 27.49
_exptl_absorpt_coefficient_mu 0.743
_exptl_absorpt_correction_T_max 0.978
_exptl_absorpt_correction_T_min 0.978
_exptl_absorpt_correction_type psi-scan
_exptl_absorpt_process_details '(North, Phillips & Mathews, 1968)'
_exptl_crystal_colour orange
_exptl_crystal_density_diffrn 1.375
_exptl_crystal_description needle
_exptl_crystal_F_000 1260.0
_exptl_crystal_size_max 0.180
_exptl_crystal_size_mid 0.050
_exptl_crystal_size_min 0.030
_refine_diff_density_max 1.59
_refine_diff_density_min -0.75
_refine_ls_extinction_method none
_refine_ls_goodness_of_fit_ref 1.088
_refine_ls_hydrogen_treatment noref
_refine_ls_number_parameters 343
_refine_ls_number_reflns 6566
_refine_ls_R_factor_gt 0.0397
_refine_ls_shift/su_max 0.0016
_refine_ls_structure_factor_coef Fsqd
_refine_ls_weighting_details 'w = 1/[\s^2^(Fo^2^) + (0.03000(Max(Fo^2^,0) + 2Fc^2^)/3)^2^]'
_refine_ls_weighting_scheme calc
_refine_ls_wR_factor_ref 0.1078
_reflns_number_gt 4400
_reflns_number_total 6566
_reflns_threshold_expression F^2^>2.0\s(F^2^)
_cod_data_source_file ja031587vsi20040405_085248_4.cif
_cod_data_source_block '[Pd(tbumiepp)Cl](3)'
_cod_original_cell_volume 2974(1)
_cod_original_formula_sum 'C32 H31 Cl N3 O Pd '
_cod_database_code 4112664

loop_
_symmetry_equiv_pos_as_xyz
x,y,z
1/2-x,1/2+y,1/2-z
-x,-y,-z
1/2+x,1/2-y,1/2+z

loop_
_atom_site_label
_atom_site_type_symbol
_atom_site_fract_x
_atom_site_fract_y
_atom_site_fract_z
_atom_site_U_iso_or_equiv
_atom_site_adp_type
_atom_site_occupancy
_atom_site_calc_flag
_atom_site_refinement_flags
Pd(1) Pd -0.07059(2) -0.29375(3) -0.212482(9) 0.01721(7) Uani 1.00 d .
Cl(1) Cl 0.00572(8) -0.5457(1) -0.21828(3) 0.0231(2) Uani 1.00 d .
O(1) O -0.1817(2) -0.3866(3) -0.17577(9) 0.0239(7) Uani 1.00 d .
N(1) N 0.0358(3) -0.1903(3) -0.2510(1) 0.0204(8) Uani 1.00 d .
N(2) N -0.1311(3) -0.0692(3) -0.2074(1) 0.0190(8) Uani 1.00 d .
N(3) N 0.1587(4) 0.3010(5) -0.0689(1) 0.046(1) Uani 1.00 d .
C(1) C 0.1303(4) -0.2542(5) -0.2648(2) 0.030(1) Uani 1.00 d .
C(2) C 0.1989(4) -0.1695(5) -0.2899(2) 0.041(1) Uani 1.00 d .
C(3) C 0.1701(4) -0.0167(5) -0.3021(2) 0.040(1) Uani 1.00 d .
C(4) C 0.0735(4) 0.0505(5) -0.2886(1) 0.029(1) Uani 1.00 d .
C(5) C 0.0079(3) -0.0394(4) -0.2625(1) 0.0234(10) Uani 1.00 d .
C(6) C -0.0994(3) 0.0208(4) -0.2469(1) 0.024(1) Uani 1.00 d .
C(7) C -0.2585(3) -0.0762(4) -0.2107(1) 0.0209(10) Uani 1.00 d .
C(8) C -0.3044(3) -0.1589(4) -0.1725(1) 0.0191(9) Uani 1.00 d .
C(9) C -0.2629(3) -0.3078(4) -0.1573(1) 0.0193(9) Uani 1.00 d .
C(10) C -0.3125(3) -0.3814(4) -0.1217(1) 0.0205(9) Uani 1.00 d .
C(11) C -0.4017(3) -0.3049(4) -0.1048(1) 0.0224(9) Uani 1.00 d .
C(12) C -0.4466(3) -0.1599(4) -0.1199(1) 0.025(1) Uani 1.00 d .
C(13) C -0.3948(3) -0.0878(4) -0.1537(1) 0.0228(10) Uani 1.00 d .
C(14) C -0.0834(3) 0.0095(4) -0.1645(1) 0.0231(10) Uani 1.00 d .
C(15) C 0.0470(4) 0.0233(5) -0.1587(1) 0.032(1) Uani 1.00 d .
C(16) C 0.0891(4) 0.1083(5) -0.1162(2) 0.036(1) Uani 1.00 d .
C(17) C 0.1202(4) 0.2716(6) -0.1129(1) 0.036(1) Uani 1.00 d .
C(18) C 0.1541(3) 0.1676(5) -0.0444(1) 0.028(1) Uani 1.00 d .
C(19) C 0.1843(5) 0.1414(7) 0.0016(2) 0.060(2) Uani 1.00 d .
C(20) C 0.1686(5) -0.0097(6) 0.0180(2) 0.047(2) Uani 1.00 d .
C(21) C 0.1220(5) -0.1263(7) -0.0091(2) 0.063(2) Uani 1.00 d .
C(22) C 0.0916(4) -0.1013(6) -0.0558(2) 0.042(1) Uani 1.00 d .
C(23) C 0.1069(4) 0.0438(6) -0.0731(2) 0.040(1) Uani 1.00 d .
C(24) C 0.1983(5) 0.4561(6) -0.0517(2) 0.057(2) Uani 1.00 d .
C(25) C -0.2703(4) -0.5439(4) -0.1035(1) 0.027(1) Uani 1.00 d .
C(26) C -0.1415(4) -0.5380(5) -0.0867(2) 0.038(1) Uani 1.00 d .
C(27) C -0.2913(4) -0.6687(4) -0.1410(2) 0.034(1) Uani 1.00 d .
C(28) C -0.3335(4) -0.5977(5) -0.0650(2) 0.036(1) Uani 1.00 d .
C(29) C -0.5514(4) -0.0874(5) -0.1014(2) 0.030(1) Uani 1.00 d .
C(30) C -0.5824(9) 0.080(1) -0.1205(4) 0.044(3) Uiso 0.50 d P
C(31) C -0.5306(9) 0.090(1) -0.0896(4) 0.046(3) Uiso 0.50 d P
C(32) C -0.522(1) -0.066(1) -0.0510(4) 0.054(4) Uiso 0.45 d P
C(33) C -0.5787(10) -0.168(1) -0.0574(4) 0.059(4) Uiso 0.55 d P
C(34) C -0.6546(9) -0.195(1) -0.1155(3) 0.047(3) Uiso 0.52 d P
C(35) C -0.6532(9) -0.091(1) -0.1403(4) 0.043(3) Uiso 0.48 d P
H(1) H 0.1499 -0.3605 -0.2568 0.0360 Uiso 1.00 calc .
H(2) H 0.2660 -0.2168 -0.2988 0.0488 Uiso 1.00 calc .
H(3) H 0.2167 0.0426 -0.3198 0.0475 Uiso 1.00 calc .
H(4) H 0.0523 0.1559 -0.2968 0.0345 Uiso 1.00 calc .
H(5) H -0.1599 0.0116 -0.2708 0.0292 Uiso 1.00 calc .
H(6) H -0.0891 0.1290 -0.2389 0.0292 Uiso 1.00 calc .
H(7) H -0.2867 0.0292 -0.2119 0.0250 Uiso 1.00 calc .
H(8) H -0.2859 -0.1301 -0.2375 0.0250 Uiso 1.00 calc .
H(9) H -0.4345 -0.3552 -0.0811 0.0268 Uiso 1.00 calc .
H(10) H -0.4212 0.0131 -0.1643 0.0274 Uiso 1.00 calc .
H(11) H -0.1149 0.1128 -0.1639 0.0277 Uiso 1.00 calc .
H(12) H -0.1052 -0.0506 -0.1402 0.0277 Uiso 1.00 calc .
H(13) H 0.0793 -0.0795 -0.1580 0.0386 Uiso 1.00 calc .
H(14) H 0.0697 0.0806 -0.1834 0.0386 Uiso 1.00 calc .
H(15) H 0.1151 0.3461 -0.1367 0.0436 Uiso 1.00 calc .
H(16) H 0.2146 0.2239 0.0209 0.0722 Uiso 1.00 calc .
H(17) H 0.1904 -0.0315 0.0488 0.0553 Uiso 1.00 calc .
H(18) H 0.1096 -0.2275 0.0033 0.0747 Uiso 1.00 calc .
H(19) H 0.0606 -0.1852 -0.0746 0.0499 Uiso 1.00 calc .
H(20) H 0.2214 0.4486 -0.0205 0.0696 Uiso 1.00 calc .
H(21) H 0.2611 0.4895 -0.0664 0.0696 Uiso 1.00 calc .
H(22) H 0.1377 0.5305 -0.0572 0.0696 Uiso 1.00 calc .
H(23) H -0.1162 -0.6401 -0.0767 0.0462 Uiso 1.00 calc .
H(24) H -0.1004 -0.5050 -0.1104 0.0462 Uiso 1.00 calc .
H(25) H -0.1286 -0.4650 -0.0626 0.0462 Uiso 1.00 calc .
H(26) H -0.3709 -0.6767 -0.1504 0.0410 Uiso 1.00 calc .
H(27) H -0.2528 -0.6379 -0.1656 0.0410 Uiso 1.00 calc .
H(28) H -0.2629 -0.7683 -0.1300 0.0410 Uiso 1.00 calc .
H(29) H -0.3215 -0.5235 -0.0412 0.0426 Uiso 1.00 calc .
H(30) H -0.4129 -0.6055 -0.0750 0.0426 Uiso 1.00 calc .
H(31) H -0.3054 -0.6985 -0.0548 0.0426 Uiso 1.00 calc .

loop_
_atom_site_aniso_label
_atom_site_aniso_U_11
_atom_site_aniso_U_22
_atom_site_aniso_U_33
_atom_site_aniso_U_12
_atom_site_aniso_U_13
_atom_site_aniso_U_23
Pd(1) 0.0148(1) 0.0158(1) 0.0213(2) 0.0015(1) 0.0029(1) 0.0008(1)
Cl(1) 0.0204(5) 0.0178(4) 0.0317(5) 0.0042(3) 0.0054(4) 0.0018(4)
O(1) 0.023(1) 0.017(1) 0.033(2) 0.004(1) 0.012(1) 0.002(1)
N(1) 0.017(2) 0.021(1) 0.023(2) -0.001(1) 0.004(1) 0.001(1)
N(2) 0.013(2) 0.018(1) 0.025(2) -0.000(1) -0.001(1) 0.003(1)
N(3) 0.049(3) 0.047(2) 0.040(2) -0.001(2) 0.000(2) -0.007(2)
C(1) 0.025(2) 0.029(2) 0.039(3) 0.001(2) 0.013(2) 0.001(2)
C(2) 0.032(3) 0.038(2) 0.057(3) 0.002(2) 0.022(2) 0.004(2)
C(3) 0.035(3) 0.034(2) 0.056(3) -0.003(2) 0.025(2) 0.009(2)
C(4) 0.026(2) 0.026(2) 0.035(2) -0.002(2) 0.007(2) 0.006(2)
C(5) 0.018(2) 0.024(2) 0.028(2) -0.003(2) 0.004(2) -0.000(2)
C(6) 0.020(2) 0.020(2) 0.033(2) -0.002(1) 0.002(2) 0.006(2)
C(7) 0.014(2) 0.018(2) 0.030(2) 0.001(1) 0.002(2) -0.001(2)
C(8) 0.016(2) 0.017(2) 0.024(2) -0.001(1) 0.002(2) -0.000(1)
C(9) 0.016(2) 0.020(2) 0.022(2) 0.001(1) 0.003(1) -0.003(2)
C(10) 0.020(2) 0.019(2) 0.022(2) 0.003(1) 0.001(2) 0.001(2)
C(11) 0.021(2) 0.025(2) 0.022(2) -0.001(2) 0.006(2) -0.002(2)
C(12) 0.016(2) 0.022(2) 0.035(2) 0.001(1) 0.004(2) -0.007(2)
C(13) 0.018(2) 0.019(2) 0.031(2) 0.002(1) 0.002(2) 0.001(2)
C(14) 0.020(2) 0.022(2) 0.027(2) 0.000(1) 0.003(2) -0.007(2)
C(15) 0.025(2) 0.039(2) 0.031(2) 0.001(2) 0.001(2) -0.013(2)
C(16) 0.021(2) 0.048(3) 0.039(3) 0.004(2) 0.002(2) -0.008(2)
C(17) 0.027(2) 0.057(3) 0.025(2) 0.003(2) -0.000(2) -0.009(2)
C(18) 0.024(2) 0.037(2) 0.024(2) 0.009(2) 0.003(2) -0.000(2)
C(19) 0.062(4) 0.081(4) 0.039(3) 0.027(3) 0.006(3) -0.001(3)
C(20) 0.058(3) 0.053(3) 0.030(3) 0.022(3) 0.006(2) 0.012(2)
C(21) 0.066(4) 0.060(3) 0.067(4) 0.020(3) 0.025(3) 0.019(3)
C(22) 0.031(3) 0.052(3) 0.043(3) 0.015(2) 0.007(2) 0.002(2)
C(23) 0.028(2) 0.043(3) 0.051(3) 0.013(2) 0.015(2) 0.001(2)
C(24) 0.070(4) 0.032(2) 0.070(4) -0.013(3) 0.008(3) -0.018(3)
C(25) 0.031(2) 0.025(2) 0.028(2) 0.007(2) 0.008(2) 0.007(2)
C(26) 0.029(2) 0.047(3) 0.039(3) 0.014(2) 0.010(2) 0.015(2)
C(27) 0.045(3) 0.020(2) 0.042(3) 0.007(2) 0.020(2) 0.007(2)
C(28) 0.036(3) 0.033(2) 0.040(3) 0.008(2) 0.016(2) 0.013(2)
C(29) 0.024(2) 0.030(2) 0.040(3) 0.002(2) 0.015(2) -0.007(2)

loop_
_atom_type_symbol
_atom_type_description
_atom_type_scat_dispersion_real
_atom_type_scat_dispersion_imag
_atom_type_scat_source
C C 0.003 0.002
;International Tables for Crystallography
(1992, Vol. C, Tables 4.2.6.8 and 6.1.1.1)
;
H H 0.000 0.000
;International Tables for Crystallography
(1992, Vol. C, Table 6.1.1.2)
;
Cl Cl 0.148 0.159
;International Tables for Crystallography
(1992, Vol. C, Tables 4.2.6.8 and 6.1.1.1)
;
N N 0.006 0.003
;International Tables for Crystallography
(1992, Vol. C, Tables 4.2.6.8 and 6.1.1.1)
;
O O 0.011 0.006
;International Tables for Crystallography
(1992, Vol. C, Tables 4.2.6.8 and 6.1.1.1)
;
Pd Pd -0.999 1.007
;International Tables for Crystallography
(1992, Vol. C, Tables 4.2.6.8 and 6.1.1.1)
;

loop_
_geom_angle_atom_site_label_1
_geom_angle_atom_site_label_2
_geom_angle_atom_site_label_3
_geom_angle
_geom_angle_publ_flag
Cl(1) Pd(1) O(1) 88.09(7) yes
Cl(1) Pd(1) N(1) 94.67(9) yes
Cl(1) Pd(1) N(2) 177.70(9) yes
O(1) Pd(1) N(1) 176.8(1) yes
O(1) Pd(1) N(2) 93.8(1) yes
N(1) Pd(1) N(2) 83.4(1) yes
Pd(1) O(1) C(9) 126.1(2) yes
Pd(1) N(1) C(1) 126.9(3) yes
Pd(1) N(1) C(5) 114.2(2) yes
C(1) N(1) C(5) 118.9(3) yes
Pd(1) N(2) C(6) 106.9(2) yes
Pd(1) N(2) C(7) 108.4(2) yes
Pd(1) N(2) C(14) 112.3(2) yes
C(6) N(2) C(7) 108.3(3) yes
C(6) N(2) C(14) 110.8(3) yes
C(7) N(2) C(14) 110.0(3) yes
C(17) N(3) C(18) 110.3(4) yes
C(17) N(3) C(24) 123.9(4) yes
C(18) N(3) C(24) 125.8(4) yes
N(1) C(1) C(2) 121.6(4) yes
C(1) C(2) C(3) 119.7(4) yes
C(2) C(3) C(4) 119.6(4) yes
C(3) C(4) C(5) 118.5(4) yes
N(1) C(5) C(4) 121.7(3) yes
N(1) C(5) C(6) 115.5(3) yes
C(4) C(5) C(6) 122.8(3) yes
N(2) C(6) C(5) 112.3(3) yes
N(2) C(7) C(8) 114.9(3) yes
C(7) C(8) C(9) 121.6(3) yes
C(7) C(8) C(13) 118.2(3) yes
C(9) C(8) C(13) 120.2(3) yes
O(1) C(9) C(8) 123.1(3) yes
O(1) C(9) C(10) 118.3(3) yes
C(8) C(9) C(10) 118.5(3) yes
C(9) C(10) C(11) 118.2(3) yes
C(9) C(10) C(25) 120.8(3) yes
C(11) C(10) C(25) 121.0(3) yes
C(10) C(11) C(12) 124.6(3) yes
C(11) C(12) C(13) 116.3(3) yes
C(11) C(12) C(29) 121.4(3) yes
C(13) C(12) C(29) 122.2(3) yes
C(8) C(13) C(12) 122.1(3) yes
N(2) C(14) C(15) 113.5(3) yes
C(14) C(15) C(16) 111.0(3) yes
C(15) C(16) C(17) 125.3(4) yes
C(15) C(16) C(23) 127.0(4) yes
C(17) C(16) C(23) 107.7(4) yes
N(3) C(17) C(16) 107.1(4) yes
N(3) C(18) C(19) 130.4(5) yes
N(3) C(18) C(23) 108.6(4) yes
C(19) C(18) C(23) 121.1(4) yes
C(18) C(19) C(20) 117.7(5) yes
C(19) C(20) C(21) 121.2(5) yes
C(20) C(21) C(22) 121.5(5) yes
C(21) C(22) C(23) 119.0(5) yes
C(16) C(23) C(18) 106.3(4) yes
C(16) C(23) C(22) 134.3(5) yes
C(18) C(23) C(22) 119.4(5) yes
C(10) C(25) C(26) 110.6(3) yes
C(10) C(25) C(27) 109.5(3) yes
C(10) C(25) C(28) 111.7(3) yes
C(26) C(25) C(27) 109.1(3) yes
C(26) C(25) C(28) 108.1(4) yes
C(27) C(25) C(28) 107.7(3) yes
C(12) C(29) C(30) 113.0(5) yes
C(12) C(29) C(31) 110.8(5) yes
C(12) C(29) C(32) 108.1(6) yes
C(12) C(29) C(33) 112.9(5) yes
C(12) C(29) C(34) 107.9(5) yes
C(12) C(29) C(35) 107.1(5) yes
C(30) C(29) C(31) 39.7(5) yes
C(30) C(29) C(32) 106.1(7) yes
C(30) C(29) C(33) 130.6(6) yes
C(30) C(29) C(34) 107.0(6) yes
C(30) C(29) C(35) 67.6(6) yes
C(31) C(29) C(32) 69.4(7) yes
C(31) C(29) C(33) 105.8(6) yes
C(31) C(29) C(34) 137.1(6) yes
C(31) C(29) C(35) 106.0(6) yes
C(32) C(29) C(33) 41.6(5) yes
C(32) C(29) C(34) 115.0(7) yes
C(32) C(29) C(35) 143.6(7) yes
C(33) C(29) C(34) 74.8(6) yes
C(33) C(29) C(35) 114.0(6) yes
C(34) C(29) C(35) 43.5(5) yes
C(29) C(30) C(31) 70.2(8) yes
C(29) C(30) C(35) 56.8(5) yes
C(31) C(30) C(35) 124(1) yes
C(29) C(31) C(30) 70.1(8) yes
C(29) C(31) C(32) 54.6(5) yes
C(30) C(31) C(32) 120(1) yes
C(29) C(32) C(31) 56.0(6) yes
C(29) C(32) C(33) 70.9(9) yes
C(31) C(32) C(33) 119(1) yes
C(29) C(33) C(32) 67.5(9) yes
C(29) C(34) C(35) 69.9(8) yes
C(29) C(35) C(30) 55.6(5) yes
C(29) C(35) C(34) 66.6(8) yes
C(30) C(35) C(34) 117(1) yes

loop_
_geom_bond_atom_site_label_1
_geom_bond_atom_site_label_2
_geom_bond_distance
_geom_bond_publ_flag
Pd(1) Cl(1) 2.3255(9) yes
Pd(1) O(1) 1.974(3) yes
Pd(1) N(1) 2.007(3) yes
Pd(1) N(2) 2.039(3) yes
O(1) C(9) 1.340(4) yes
N(1) C(1) 1.348(5) yes
N(1) C(5) 1.351(4) yes
N(2) C(6) 1.496(5) yes
N(2) C(7) 1.493(4) yes
N(2) C(14) 1.500(5) yes
N(3) C(17) 1.369(6) yes
N(3) C(18) 1.352(6) yes
N(3) C(24) 1.465(6) yes
C(1) C(2) 1.372(6) yes
C(2) C(3) 1.374(6) yes
C(3) C(4) 1.376(6) yes
C(4) C(5) 1.391(5) yes
C(5) C(6) 1.490(5) yes
C(7) C(8) 1.500(5) yes
C(8) C(9) 1.407(5) yes
C(8) C(13) 1.400(5) yes
C(9) C(10) 1.425(5) yes
C(10) C(11) 1.382(5) yes
C(10) C(25) 1.537(5) yes
C(11) C(12) 1.390(5) yes
C(12) C(13) 1.389(5) yes
C(12) C(29) 1.541(5) yes
C(14) C(15) 1.529(6) yes
C(15) C(16) 1.499(6) yes
C(16) C(17) 1.428(6) yes
C(16) C(23) 1.399(7) yes
C(18) C(19) 1.405(7) yes
C(18) C(23) 1.427(6) yes
C(19) C(20) 1.389(8) yes
C(20) C(21) 1.352(8) yes
C(21) C(22) 1.425(8) yes
C(22) C(23) 1.353(6) yes
C(25) C(26) 1.540(6) yes
C(25) C(27) 1.543(6) yes
C(25) C(28) 1.522(6) yes
C(29) C(30) 1.55(1) yes
C(29) C(31) 1.55(1) yes
C(29) C(32) 1.52(1) yes
C(29) C(33) 1.56(1) yes
C(29) C(34) 1.53(1) yes
C(29) C(35) 1.57(1) yes
C(30) C(31) 1.05(1) yes
C(32) C(33) 1.09(1) yes
C(34) C(35) 1.15(1) yes
